data_4064283
loop_
_publ_author_name
'Li, Bo'
'Zang, Shuang-Quan'
'Liang, Ran'
'Wu, Yang-Jie'
'Mak, Thomas C. W.'

_publ_section_title
;
 Silver(I)&#x2212;Organic Networks Assembled with Propargyl-Functionalized
 Di- and Trihydroxybenzenes
;
_journal_issue 6
_journal_name_full Organometallics
_journal_page_first 1710
_journal_paper_doi 10.1021/om2000162
_journal_volume 30
_journal_year 2011
_chemical_formula_sum 'C28 H13 Ag9 F21 N O17'
_chemical_formula_weight 2005.22
_chemical_name_systematic
; 
 ? 
;
_space_group_IT_number 2
_symmetry_cell_setting triclinic
_symmetry_space_group_name_Hall '-P 1'
_symmetry_space_group_name_H-M 'P -1'
_atom_sites_solution_hydrogens geom
_atom_sites_solution_primary direct
_atom_sites_solution_secondary difmap
_audit_creation_method SHELXL-97
_cell_angle_alpha 107.88(3)
_cell_angle_beta 109.19(3)
_cell_angle_gamma 95.85(3)
_cell_formula_units_Z 2
_cell_length_a 11.892(2)
_cell_length_b 14.616(3)
_cell_length_c 14.813(3)
_cell_measurement_reflns_used 6936
_cell_measurement_temperature 296
_cell_measurement_theta_max 29.1642
_cell_measurement_theta_min 1.7309
_cell_volume 2254.5(11)
_computing_structure_refinement 'SHELXL-97 (Sheldrick, 1997)'
_computing_structure_solution 'SHELXS-97 (Sheldrick, 1990)'
_diffrn_ambient_temperature 296
_diffrn_measured_fraction_theta_full 0.995
_diffrn_measured_fraction_theta_max 0.995
_diffrn_radiation_monochromator graphite
_diffrn_radiation_source 'fine-focus sealed tube'
_diffrn_radiation_type MoK\a
_diffrn_radiation_wavelength 0.71073
_diffrn_reflns_av_R_equivalents 0.0635
_diffrn_reflns_av_sigmaI/netI 0.0573
_diffrn_reflns_limit_h_max 14
_diffrn_reflns_limit_h_min -14
_diffrn_reflns_limit_k_max 17
_diffrn_reflns_limit_k_min -17
_diffrn_reflns_limit_l_max 17
_diffrn_reflns_limit_l_min -17
_diffrn_reflns_number 22374
_diffrn_reflns_theta_full 25.00
_diffrn_reflns_theta_max 25.00
_diffrn_reflns_theta_min 1.86
_exptl_absorpt_coefficient_mu 3.976
_exptl_absorpt_correction_T_max 0.5347
_exptl_absorpt_correction_T_min 0.5035
_exptl_absorpt_correction_type multi-scan
_exptl_absorpt_process_details SADABS(2009)
_exptl_crystal_density_diffrn 2.954
_exptl_crystal_density_method 'not measured'
_exptl_crystal_F_000 1872
_exptl_crystal_size_max 0.20
_exptl_crystal_size_mid 0.19
_exptl_crystal_size_min 0.18
_refine_diff_density_max 1.698
_refine_diff_density_min -1.076
_refine_diff_density_rms 0.225
_refine_ls_extinction_method none
_refine_ls_goodness_of_fit_ref 1.021
_refine_ls_hydrogen_treatment constr
_refine_ls_matrix_type full
_refine_ls_number_parameters 736
_refine_ls_number_reflns 7914
_refine_ls_number_restraints 120
_refine_ls_restrained_S_all 1.015
_refine_ls_R_factor_all 0.0728
_refine_ls_R_factor_gt 0.0661
_refine_ls_shift/su_max 0.003
_refine_ls_shift/su_mean 0.000
_refine_ls_structure_factor_coef Fsqd
_refine_ls_weighting_details 'calc w=1/[\s^2^(Fo^2^)+(0.1330P)^2^+17.7885P] where P=(Fo^2^+2Fc^2^)/3'
_refine_ls_weighting_scheme calc
_refine_ls_wR_factor_gt 0.2038
_refine_ls_wR_factor_ref 0.2112
_reflns_number_gt 7049
_reflns_number_total 7914
_reflns_threshold_expression >2sigma(I)
_cod_data_source_file om2000162_si_002.cif
_cod_data_source_block 2
_cod_depositor_comments
;
The following automatic conversions were performed:

'_symmetry_cell_setting' value ' triclinic' changed to 'triclinic'
according to /home/saulius/struct/CIF-dictionaries/cif_core.dic
dictionary named 'cif_core.dic' version 2.4.1 from 2010-06-29.

Automatic conversion script
Id: cif_fix_values 1715 2011-07-08 13:25:40Z adriana 
;
_cod_database_code 4064283

loop_
_symmetry_equiv_pos_as_xyz
'x, y, z'
'-x, -y, -z'

loop_
_atom_site_label
_atom_site_type_symbol
_atom_site_fract_x
_atom_site_fract_y
_atom_site_fract_z
_atom_site_U_iso_or_equiv
_atom_site_adp_type
_atom_site_occupancy
_atom_site_symmetry_multiplicity
_atom_site_calc_flag
_atom_site_refinement_flags
_atom_site_disorder_assembly
_atom_site_disorder_group
Ag1 Ag 0.25399(9) 0.18462(6) 0.11475(7) 0.0464(3) Uani 1 1 d . . .
Ag2 Ag 0.40977(8) 0.19250(7) 0.31707(6) 0.0450(2) Uani 1 1 d . . .
Ag3 Ag 0.61907(8) 0.39512(7) 0.45082(7) 0.0501(3) Uani 1 1 d . . .
Ag4 Ag 0.39365(9) 0.44440(7) 0.34908(8) 0.0526(3) Uani 1 1 d . . .
Ag5 Ag 0.93401(9) 0.36976(7) 0.49803(8) 0.0519(3) Uani 1 1 d . . .
Ag6 Ag -0.11158(9) 0.05355(7) 0.00545(6) 0.0507(3) Uani 1 1 d . . .
Ag7 Ag 0.14110(8) 0.13789(8) 0.24812(7) 0.0531(3) Uani 1 1 d . . .
Ag8 Ag 0.20702(8) 0.36077(8) 0.38798(8) 0.0565(3) Uani 1 1 d . . .
Ag9 Ag 0.43363(11) 0.03041(8) 0.07474(8) 0.0616(3) Uani 1 1 d . . .
C1 C 0.4089(9) 0.3524(7) 0.4345(8) 0.036(2) Uani 1 1 d . . .
C2 C 0.4520(9) 0.3132(7) 0.4955(8) 0.034(2) Uani 1 1 d . . .
C11 C 0.2521(10) -0.0217(8) 0.1607(8) 0.039(2) Uani 1 1 d . . .
C12 C 0.2582(9) 0.0614(7) 0.1570(8) 0.036(2) Uani 1 1 d . . .
O1 O 0.5894(6) 0.2241(5) 0.5742(6) 0.0421(17) Uani 1 1 d . . .
O2 O 0.3145(8) -0.0670(6) 0.3057(6) 0.0466(18) Uani 1 1 d . . .
O3 O 0.5112(8) 0.5058(8) 0.2808(8) 0.066(3) Uani 1 1 d . . .
O4 O 0.6931(8) 0.4845(7) 0.3643(8) 0.062(2) Uani 1 1 d . . .
O5 O 0.0947(7) 0.2945(6) 0.4658(7) 0.0464(18) Uani 1 1 d . . .
O6 O 0.1687(8) 0.1648(6) 0.4106(6) 0.051(2) Uani 1 1 d . . .
O7 O 0.0461(8) 0.3619(6) 0.2509(7) 0.058(2) Uani 1 1 d . . .
O8 O 0.0088(7) 0.2087(6) 0.1422(6) 0.0483(19) Uani 1 1 d . . .
O9 O 0.0572(11) 0.1314(9) -0.0508(8) 0.078(3) Uani 1 1 d . . .
O10 O 0.0552(9) -0.0132(7) -0.1481(7) 0.061(2) Uani 1 1 d . . .
O11 O 0.4121(11) 0.1460(8) 0.0074(8) 0.076(3) Uani 1 1 d . . .
O12 O 0.5345(9) 0.1127(7) -0.0771(8) 0.062(2) Uani 1 1 d . . .
O13 O 0.5559(7) 0.1685(6) 0.2477(6) 0.050(2) Uani 1 1 d . . .
O14 O 0.7206(7) 0.2762(6) 0.3786(6) 0.0486(19) Uani 1 1 d . . .
O15 O 0.8044(7) 0.4248(7) 0.5930(6) 0.054(2) Uani 1 1 d . . .
O16 O 0.7259(7) 0.4605(6) 0.7147(6) 0.0461(18) Uani 1 1 d . . .
O1W O 1.0678(8) 0.5336(7) 0.6123(7) 0.061(2) Uani 1 1 d . . .
H1WA H 1.1404 0.5274 0.6387 0.092 Uiso 1 1 d R . .
H1WB H 1.0423 0.5587 0.6597 0.092 Uiso 1 1 d R . .
N1 N 0.2673(13) 0.3284(8) 0.1108(10) 0.067(3) Uani 1 1 d . . .
C3 C 0.4928(10) 0.2709(8) 0.5795(9) 0.042(2) Uani 1 1 d . . .
H3A H 0.5190 0.3236 0.6458 0.050 Uiso 1 1 calc R . .
H3B H 0.4243 0.2237 0.5729 0.050 Uiso 1 1 calc R . .
C4 C 0.5652(10) 0.1376(8) 0.4938(8) 0.039(2) Uani 1 1 d . . .
C5 C 0.6646(11) 0.1075(9) 0.4769(9) 0.046(3) Uani 1 1 d . . .
H5 H 0.7431 0.1460 0.5174 0.055 Uiso 1 1 calc R . .
C6 C 0.6464(12) 0.0192(10) 0.3988(10) 0.052(3) Uani 1 1 d . . .
H6 H 0.7134 -0.0005 0.3862 0.062 Uiso 1 1 calc R . .
C7 C 0.5306(12) -0.0407(9) 0.3387(9) 0.048(3) Uani 1 1 d . . .
H7 H 0.5199 -0.1008 0.2879 0.058 Uiso 1 1 calc R . .
C8 C 0.4309(10) -0.0088(8) 0.3561(8) 0.038(2) Uani 1 1 d . . .
C9 C 0.4453(9) 0.0814(7) 0.4327(8) 0.035(2) Uani 1 1 d . . .
H9 H 0.3901 0.0812 0.4693 0.043 Uiso 1 1 calc R . .
C10 C 0.2702(11) -0.1044(8) 0.1973(8) 0.043(2) Uani 1 1 d . . .
H10A H 0.1934 -0.1524 0.1696 0.052 Uiso 1 1 calc R . .
H10B H 0.3283 -0.1369 0.1744 0.052 Uiso 1 1 calc R . .
C13 C 0.6189(12) 0.5081(9) 0.2985(11) 0.052(3) Uani 1 1 d . . .
C14 C 0.6735(16) 0.5627(14) 0.2437(15) 0.077(5) Uani 1 1 d . . .
C15 C 0.1166(10) 0.2131(8) 0.4616(8) 0.040(2) Uani 1 1 d . D .
C16 C 0.0680(10) 0.1623(8) 0.5233(9) 0.063(3) Uani 1 1 d D . .
C17 C -0.0058(10) 0.2938(8) 0.1695(9) 0.042(2) Uani 1 1 d . . .
C18 C -0.0992(15) 0.3185(11) 0.0844(11) 0.067(4) Uani 1 1 d . . .
C19 C 0.0641(11) 0.0774(9) -0.1276(8) 0.044(3) Uani 1 1 d . C .
C20 C 0.0626(8) 0.1138(7) -0.2129(8) 0.058(3) Uani 1 1 d D . .
C21 C 0.4714(12) 0.1629(9) -0.0424(10) 0.050(3) Uani 1 1 d . E .
C22 C 0.4731(11) 0.2609(12) -0.0545(10) 0.086(5) Uani 1 1 d DU . .
C23 C 0.6688(10) 0.2068(9) 0.2947(8) 0.044(3) Uani 1 1 d . A .
C24 C 0.7496(12) 0.1605(8) 0.2428(9) 0.080(5) Uani 1 1 d D . .
C25 C 0.7946(9) 0.4244(8) 0.6742(8) 0.038(2) Uani 1 1 d . B .
C26 C 0.8810(12) 0.3788(10) 0.7374(10) 0.053(3) Uani 1 1 d . . .
C27 C 0.2613(15) 0.3947(12) 0.0806(12) 0.066(4) Uani 1 1 d . . .
C28 C 0.263(2) 0.4729(14) 0.0470(15) 0.102(7) Uani 1 1 d . . .
H28A H 0.3345 0.4828 0.0314 0.152 Uiso 1 1 calc R . .
H28B H 0.2643 0.5316 0.0996 0.152 Uiso 1 1 calc R . .
H28C H 0.1912 0.4587 -0.0136 0.152 Uiso 1 1 calc R . .
F1 F 0.7162(14) 0.0630(10) 0.2046(12) 0.104(4) Uani 0.708(11) 1 d PDU A 1
F2 F 0.8666(9) 0.1825(10) 0.2990(10) 0.104(7) Uani 0.708(11) 1 d PD A 1
F3 F 0.7401(15) 0.1863(12) 0.1630(13) 0.118(5) Uani 0.708(11) 1 d PDU A 1
F1' F 0.803(3) 0.109(2) 0.290(3) 0.104(4) Uani 0.292(11) 1 d PDU A 2
F3' F 0.705(4) 0.106(3) 0.150(2) 0.118(5) Uani 0.292(11) 1 d PDU A 2
F2' F 0.834(2) 0.226(2) 0.251(2) 0.104(7) Uani 0.292(11) 1 d PD A 2
F4 F 0.928(2) 0.4326(17) 0.8388(18) 0.097(5) Uani 0.500(10) 1 d PU B 1
F5 F 0.994(2) 0.394(2) 0.7328(18) 0.092(5) Uani 0.500(10) 1 d P B 1
F6 F 0.857(2) 0.2851(19) 0.708(2) 0.095(5) Uani 0.500(10) 1 d P B 1
F6' F 0.8340(19) 0.3333(17) 0.784(2) 0.095(5) Uani 0.500(10) 1 d P B 2
F4' F 0.985(2) 0.4348(18) 0.793(2) 0.097(5) Uani 0.500(10) 1 d PU B 2
F5' F 0.903(2) 0.298(2) 0.6698(18) 0.092(5) Uani 0.500(10) 1 d P B 2
F7 F 0.7795(12) 0.5541(13) 0.2489(14) 0.152(7) Uani 1 1 d . . .
F8 F 0.6848(16) 0.6625(9) 0.2893(12) 0.147(6) Uani 1 1 d . . .
F9 F 0.5986(13) 0.5442(11) 0.1507(9) 0.128(5) Uani 1 1 d . . .
F10 F 0.1430(15) 0.0845(14) -0.2535(15) 0.109(6) Uani 0.77(2) 1 d PD C 1
F11 F 0.0863(16) 0.2115(10) -0.1817(11) 0.094(4) Uani 0.77(2) 1 d PDU C 1
F12 F -0.0473(14) 0.0805(12) -0.2879(10) 0.102(5) Uani 0.77(2) 1 d PD C 1
F11' F 0.017(5) 0.191(3) -0.200(4) 0.094(4) Uani 0.23(2) 1 d PD C 2
F12' F -0.001(4) 0.050(4) -0.304(3) 0.102(5) Uani 0.23(2) 1 d PD C 2
F10' F 0.173(4) 0.139(4) -0.207(5) 0.109(6) Uani 0.23(2) 1 d PD C 2
F13 F -0.0464(14) 0.3533(12) 0.0353(11) 0.138(5) Uani 1 1 d . . .
F14 F -0.1498(10) 0.3866(8) 0.1226(8) 0.119(5) Uani 1 1 d . . .
F15 F -0.1873(9) 0.2432(7) 0.0195(7) 0.101(4) Uani 1 1 d . . .
F16 F -0.0077(17) 0.0742(15) 0.4634(16) 0.112(5) Uani 0.572(18) 1 d PDU D 1
F17 F 0.011(2) 0.2197(18) 0.5741(16) 0.120(9) Uani 0.572(18) 1 d PD D 1
F18 F 0.1671(17) 0.1501(15) 0.5911(15) 0.090(4) Uani 0.572(18) 1 d PDU D 1
F18' F 0.121(2) 0.0982(19) 0.5451(19) 0.090(4) Uani 0.428(18) 1 d PDU D 2
F17' F 0.069(3) 0.219(3) 0.606(2) 0.120(9) Uani 0.428(18) 1 d PD D 2
F16' F -0.042(2) 0.117(2) 0.474(2) 0.112(5) Uani 0.428(18) 1 d PDU D 2
F19 F 0.3635(14) 0.2799(11) -0.0825(15) 0.110(6) Uani 0.743(16) 1 d PD E 1
F20 F 0.520(2) 0.2717(14) -0.1205(15) 0.161(14) Uani 0.743(16) 1 d PD E 1
F21 F 0.5393(18) 0.3332(12) 0.0340(16) 0.165(10) Uani 0.743(16) 1 d PD E 1
F20' F 0.579(5) 0.310(4) -0.046(4) 0.161(14) Uani 0.257(16) 1 d PD E 2
F19' F 0.406(4) 0.230(3) -0.155(4) 0.110(6) Uani 0.257(16) 1 d PD E 2
F21' F 0.423(5) 0.331(3) -0.013(5) 0.165(10) Uani 0.257(16) 1 d PD E 2

loop_
_atom_site_aniso_label
_atom_site_aniso_U_11
_atom_site_aniso_U_22
_atom_site_aniso_U_33
_atom_site_aniso_U_23
_atom_site_aniso_U_13
_atom_site_aniso_U_12
Ag1 0.0643(6) 0.0375(4) 0.0394(5) 0.0162(4) 0.0198(4) 0.0129(4)
Ag2 0.0423(5) 0.0496(5) 0.0379(5) 0.0071(4) 0.0171(4) 0.0104(4)
Ag3 0.0342(4) 0.0648(6) 0.0577(6) 0.0278(5) 0.0185(4) 0.0166(4)
Ag4 0.0507(5) 0.0638(6) 0.0692(6) 0.0454(5) 0.0323(5) 0.0230(4)
Ag5 0.0483(5) 0.0536(5) 0.0609(6) 0.0193(4) 0.0294(4) 0.0169(4)
Ag6 0.0678(6) 0.0458(5) 0.0319(4) 0.0138(4) 0.0103(4) 0.0145(4)
Ag7 0.0455(5) 0.0656(6) 0.0465(5) 0.0168(4) 0.0187(4) 0.0123(4)
Ag8 0.0339(5) 0.0730(7) 0.0736(7) 0.0455(6) 0.0173(4) 0.0093(4)
Ag9 0.0817(7) 0.0509(6) 0.0562(6) 0.0169(5) 0.0307(5) 0.0247(5)
C1 0.029(5) 0.034(5) 0.049(6) 0.015(4) 0.018(4) 0.009(4)
C2 0.034(5) 0.033(5) 0.038(5) 0.014(4) 0.014(4) 0.015(4)
C11 0.039(5) 0.043(6) 0.031(5) 0.010(4) 0.013(4) 0.006(4)
C12 0.032(5) 0.038(5) 0.032(5) 0.005(4) 0.012(4) 0.011(4)
O1 0.036(4) 0.041(4) 0.039(4) 0.015(3) 0.000(3) 0.012(3)
O2 0.062(5) 0.043(4) 0.029(4) 0.015(3) 0.013(3) 0.001(4)
O3 0.054(5) 0.099(7) 0.080(7) 0.056(6) 0.045(5) 0.028(5)
O4 0.053(5) 0.079(6) 0.087(7) 0.056(6) 0.039(5) 0.030(5)
O5 0.044(4) 0.050(5) 0.061(5) 0.027(4) 0.033(4) 0.015(3)
O6 0.055(5) 0.064(5) 0.043(4) 0.018(4) 0.026(4) 0.027(4)
O7 0.050(5) 0.054(5) 0.050(5) 0.019(4) -0.003(4) 0.010(4)
O8 0.042(4) 0.051(5) 0.050(5) 0.018(4) 0.014(3) 0.016(3)
O9 0.092(8) 0.086(7) 0.049(6) 0.016(5) 0.022(5) 0.033(6)
O10 0.071(6) 0.060(6) 0.048(5) 0.029(4) 0.009(4) 0.013(4)
O11 0.108(9) 0.082(7) 0.076(7) 0.042(6) 0.063(7) 0.049(6)
O12 0.079(6) 0.049(5) 0.070(6) 0.023(4) 0.042(5) 0.025(5)
O13 0.033(4) 0.065(5) 0.046(4) 0.006(4) 0.023(3) 0.006(3)
O14 0.046(4) 0.043(4) 0.049(5) 0.003(4) 0.021(4) 0.008(3)
O15 0.043(4) 0.073(6) 0.038(4) 0.011(4) 0.014(4) 0.013(4)
O16 0.052(5) 0.049(4) 0.056(5) 0.032(4) 0.029(4) 0.022(4)
O1W 0.045(5) 0.075(6) 0.066(6) 0.031(5) 0.019(4) 0.017(4)
N1 0.099(9) 0.033(5) 0.086(9) 0.022(6) 0.057(8) 0.016(5)
C3 0.040(6) 0.041(6) 0.041(6) 0.018(5) 0.011(5) 0.006(4)
C4 0.049(6) 0.040(5) 0.040(6) 0.027(5) 0.018(5) 0.018(5)
C5 0.045(6) 0.055(7) 0.046(6) 0.028(5) 0.016(5) 0.021(5)
C6 0.053(7) 0.068(8) 0.054(7) 0.031(6) 0.034(6) 0.027(6)
C7 0.065(8) 0.055(7) 0.035(6) 0.024(5) 0.020(5) 0.029(6)
C8 0.045(6) 0.043(5) 0.030(5) 0.020(4) 0.015(4) 0.007(4)
C9 0.039(5) 0.041(5) 0.041(6) 0.026(5) 0.020(4) 0.018(4)
C10 0.055(7) 0.034(5) 0.038(6) 0.012(4) 0.017(5) 0.010(5)
C13 0.065(8) 0.042(6) 0.068(8) 0.028(6) 0.037(7) 0.025(6)
C14 0.080(11) 0.094(12) 0.104(14) 0.071(11) 0.054(10) 0.041(9)
C15 0.043(6) 0.042(6) 0.037(6) 0.015(5) 0.016(5) 0.016(5)
C16 0.072(9) 0.062(8) 0.064(9) 0.028(7) 0.030(7) 0.024(7)
C17 0.042(6) 0.040(6) 0.043(6) 0.016(5) 0.013(5) 0.011(5)
C18 0.079(10) 0.054(8) 0.048(8) 0.010(6) 0.006(7) 0.016(7)
C19 0.051(6) 0.051(7) 0.032(6) 0.014(5) 0.017(5) 0.016(5)
C20 0.083(9) 0.060(8) 0.051(7) 0.039(6) 0.031(7) 0.021(7)
C21 0.063(7) 0.047(6) 0.057(7) 0.024(6) 0.035(6) 0.021(6)
C22 0.110(12) 0.073(10) 0.098(11) 0.041(9) 0.053(10) 0.034(9)
C23 0.046(6) 0.058(7) 0.037(6) 0.020(5) 0.022(5) 0.018(5)
C24 0.086(11) 0.068(10) 0.048(8) -0.011(7) 0.011(7) 0.008(8)
C25 0.035(5) 0.038(5) 0.042(6) 0.010(4) 0.020(5) 0.009(4)
C26 0.053(7) 0.053(7) 0.057(8) 0.025(6) 0.020(6) 0.019(6)
C27 0.079(10) 0.072(10) 0.061(9) 0.022(7) 0.042(8) 0.025(8)
C28 0.17(2) 0.094(13) 0.092(13) 0.062(12) 0.080(15) 0.055(14)
F1 0.103(5) 0.104(5) 0.104(5) 0.035(2) 0.041(2) 0.0248(18)
F2 0.023(5) 0.137(13) 0.087(10) -0.032(8) 0.003(6) 0.030(6)
F3 0.118(5) 0.120(5) 0.118(5) 0.042(2) 0.046(2) 0.0268(19)
F1' 0.103(5) 0.104(5) 0.104(5) 0.035(2) 0.041(2) 0.0248(18)
F3' 0.118(5) 0.120(5) 0.118(5) 0.042(2) 0.046(2) 0.0268(19)
F2' 0.023(5) 0.137(13) 0.087(10) -0.032(8) 0.003(6) 0.030(6)
F4 0.097(5) 0.097(5) 0.097(5) 0.035(2) 0.035(2) 0.0231(18)
F5 0.085(11) 0.141(14) 0.093(12) 0.063(11) 0.053(9) 0.069(9)
F6 0.082(9) 0.115(13) 0.138(16) 0.093(13) 0.048(10) 0.055(9)
F6' 0.082(9) 0.115(13) 0.138(16) 0.093(13) 0.048(10) 0.055(9)
F4' 0.097(5) 0.097(5) 0.097(5) 0.035(2) 0.035(2) 0.0231(18)
F5' 0.085(11) 0.141(14) 0.093(12) 0.063(11) 0.053(9) 0.069(9)
F7 0.119(9) 0.233(16) 0.272(18) 0.212(16) 0.149(12) 0.113(10)
F8 0.203(16) 0.083(8) 0.165(13) 0.049(9) 0.092(12) -0.013(9)
F9 0.133(10) 0.180(13) 0.089(8) 0.079(9) 0.046(8) -0.002(9)
F10 0.160(14) 0.123(15) 0.136(16) 0.083(13) 0.125(14) 0.072(12)
F11 0.096(5) 0.092(4) 0.095(4) 0.038(2) 0.034(2) 0.020(2)
F12 0.110(12) 0.144(14) 0.048(6) 0.041(8) 0.017(7) 0.038(9)
F11' 0.096(5) 0.092(4) 0.095(4) 0.038(2) 0.034(2) 0.020(2)
F12' 0.110(12) 0.144(14) 0.048(6) 0.041(8) 0.017(7) 0.038(9)
F10' 0.160(14) 0.123(15) 0.136(16) 0.083(13) 0.125(14) 0.072(12)
F13 0.154(12) 0.183(14) 0.122(10) 0.117(11) 0.048(9) 0.055(11)
F14 0.110(8) 0.087(7) 0.095(7) -0.002(6) -0.021(6) 0.070(6)
F15 0.091(7) 0.076(6) 0.069(6) -0.004(5) -0.028(5) 0.027(5)
F16 0.112(5) 0.111(6) 0.112(5) 0.041(2) 0.043(2) 0.0235(18)
F17 0.20(3) 0.141(11) 0.160(18) 0.113(14) 0.16(2) 0.121(17)
F18 0.092(4) 0.090(4) 0.090(4) 0.035(2) 0.034(2) 0.0207(17)
F18' 0.092(4) 0.090(4) 0.090(4) 0.035(2) 0.034(2) 0.0207(17)
F17' 0.20(3) 0.141(11) 0.160(18) 0.113(14) 0.16(2) 0.121(17)
F16' 0.112(5) 0.111(6) 0.112(5) 0.041(2) 0.043(2) 0.0235(18)
F19 0.118(11) 0.094(10) 0.194(18) 0.104(12) 0.092(12) 0.069(9)
F20 0.29(3) 0.113(17) 0.26(3) 0.14(2) 0.24(3) 0.12(2)
F21 0.21(2) 0.055(8) 0.19(2) 0.015(11) 0.06(2) -0.001(13)
F20' 0.29(3) 0.113(17) 0.26(3) 0.14(2) 0.24(3) 0.12(2)
F19' 0.118(11) 0.094(10) 0.194(18) 0.104(12) 0.092(12) 0.069(9)
F21' 0.21(2) 0.055(8) 0.19(2) 0.015(11) 0.06(2) -0.001(13)

loop_
_atom_type_symbol
_atom_type_description
_atom_type_scat_dispersion_real
_atom_type_scat_dispersion_imag
_atom_type_scat_source
C C 0.0033 0.0016 'International Tables Vol C Tables 4.2.6.8 and 6.1.1.4'
H H 0.0000 0.0000 'International Tables Vol C Tables 4.2.6.8 and 6.1.1.4'
O O 0.0106 0.0060 'International Tables Vol C Tables 4.2.6.8 and 6.1.1.4'
N N 0.0061 0.0033 'International Tables Vol C Tables 4.2.6.8 and 6.1.1.4'
F F 0.0171 0.0103 'International Tables Vol C Tables 4.2.6.8 and 6.1.1.4'
Ag Ag -0.8971 1.1015 'International Tables Vol C Tables 4.2.6.8 and 6.1.1.4'

loop_
_geom_angle_atom_site_label_1
_geom_angle_atom_site_label_2
_geom_angle_atom_site_label_3
_geom_angle
_geom_angle_site_symmetry_1
_geom_angle_site_symmetry_3
C12 Ag1 N1 166.0(5) . .
C12 Ag1 O9 104.5(4) . .
N1 Ag1 O9 86.9(5) . .
C12 Ag1 Ag2 57.0(3) . .
N1 Ag1 Ag2 109.8(4) . .
O9 Ag1 Ag2 157.0(3) . .
C12 Ag1 Ag7 53.4(3) . .
N1 Ag1 Ag7 117.8(3) . .
O9 Ag1 Ag7 97.9(3) . .
Ag2 Ag1 Ag7 60.71(4) . .
C12 Ag1 Ag9 55.8(3) . .
N1 Ag1 Ag9 128.6(3) . .
O9 Ag1 Ag9 108.4(2) . .
Ag2 Ag1 Ag9 73.96(4) . .
Ag7 Ag1 Ag9 108.43(4) . .
C12 Ag1 Ag6 45.9(3) . 2
N1 Ag1 Ag6 147.0(4) . 2
O9 Ag1 Ag6 60.4(3) . 2
Ag2 Ag1 Ag6 102.91(5) . 2
Ag7 Ag1 Ag6 74.63(4) . 2
Ag9 Ag1 Ag6 64.85(4) . 2
O13 Ag2 C1 123.6(3) . .
O13 Ag2 C12 88.6(3) . .
C1 Ag2 C12 136.1(3) . .
O13 Ag2 C2 124.0(3) . .
C1 Ag2 C2 28.1(3) . .
C12 Ag2 C2 147.3(3) . .
O13 Ag2 C9 102.4(3) . .
C1 Ag2 C9 103.4(3) . .
C12 Ag2 C9 96.5(3) . .
C2 Ag2 C9 76.2(3) . .
O13 Ag2 Ag1 85.0(2) . .
C1 Ag2 Ag1 104.3(3) . .
C12 Ag2 Ag1 44.3(2) . .
C2 Ag2 Ag1 131.4(2) . .
C9 Ag2 Ag1 140.4(2) . .
O13 Ag2 Ag7 138.1(2) . .
C1 Ag2 Ag7 88.9(2) . .
C12 Ag2 Ag7 50.8(2) . .
C2 Ag2 Ag7 97.3(2) . .
C9 Ag2 Ag7 93.3(2) . .
Ag1 Ag2 Ag7 59.74(4) . .
O13 Ag2 Ag3 77.1(2) . .
C1 Ag2 Ag3 48.0(2) . .
C12 Ag2 Ag3 155.7(3) . .
C2 Ag2 Ag3 51.3(2) . .
C9 Ag2 Ag3 105.6(2) . .
Ag1 Ag2 Ag3 113.95(5) . .
Ag7 Ag2 Ag3 135.52(5) . .
O4 Ag3 O15 98.9(3) . .
O4 Ag3 O14 82.8(3) . .
O15 Ag3 O14 77.9(3) . .
O4 Ag3 C1 126.7(3) . .
O15 Ag3 C1 129.8(3) . .
O14 Ag3 C1 122.8(3) . .
O4 Ag3 C2 154.6(3) . .
O15 Ag3 C2 104.7(3) . .
O14 Ag3 C2 111.1(3) . .
C1 Ag3 C2 27.8(3) . .
O4 Ag3 Ag4 81.7(2) . .
O15 Ag3 Ag4 152.8(2) . .
O14 Ag3 Ag4 128.8(2) . .
C1 Ag3 Ag4 45.3(3) . .
C2 Ag3 Ag4 73.0(2) . .
O4 Ag3 Ag4 107.0(3) . 2_666
O15 Ag3 Ag4 71.4(2) . 2_666
O14 Ag3 Ag4 148.8(2) . 2_666
C1 Ag3 Ag4 75.6(3) . 2_666
C2 Ag3 Ag4 72.6(2) . 2_666
Ag4 Ag3 Ag4 82.34(5) . 2_666
O4 Ag3 Ag2 119.2(3) . .
O15 Ag3 Ag2 128.6(2) . .
O14 Ag3 Ag2 74.61(19) . .
C1 Ag3 Ag2 48.6(2) . .
C2 Ag3 Ag2 50.0(2) . .
Ag4 Ag3 Ag2 71.47(4) . .
Ag4 Ag3 Ag2 121.32(5) 2_666 .
C1 Ag4 O3 135.5(4) . .
C1 Ag4 O16 143.4(3) . 2_666
O3 Ag4 O16 80.9(3) . 2_666
C1 Ag4 Ag8 54.9(3) . .
O3 Ag4 Ag8 166.3(3) . .
O16 Ag4 Ag8 89.7(2) 2_666 .
C1 Ag4 Ag3 55.5(3) . .
O3 Ag4 Ag3 81.2(2) . .
O16 Ag4 Ag3 156.4(2) 2_666 .
Ag8 Ag4 Ag3 110.30(4) . .
C1 Ag4 Ag3 84.0(3) . 2_666
O3 Ag4 Ag3 113.9(3) . 2_666
O16 Ag4 Ag3 75.9(2) 2_666 2_666
Ag8 Ag4 Ag3 73.01(5) . 2_666
Ag3 Ag4 Ag3 97.66(5) . 2_666
O5 Ag5 O15 155.6(3) 1_655 .
O5 Ag5 O1W 94.0(3) 1_655 2_766
O15 Ag5 O1W 108.7(3) . 2_766
O5 Ag5 O1W 95.6(3) 1_655 .
O15 Ag5 O1W 82.7(3) . .
O1W Ag5 O1W 73.9(4) 2_766 .
O5 Ag5 O14 115.5(3) 1_655 .
O15 Ag5 O14 74.7(3) . .
O1W Ag5 O14 89.3(3) 2_766 .
O1W Ag5 O14 145.7(3) . .
O10 Ag6 C11 148.6(4) 2 2
O10 Ag6 C12 121.4(4) 2 2
C11 Ag6 C12 29.9(4) 2 2
O10 Ag6 O8 76.5(3) 2 .
C11 Ag6 O8 130.6(3) 2 .
C12 Ag6 O8 160.3(3) 2 .
O10 Ag6 Ag6 75.8(3) 2 2
C11 Ag6 Ag6 110.0(3) 2 2
C12 Ag6 Ag6 94.9(2) 2 2
O8 Ag6 Ag6 97.81(19) . 2
O10 Ag6 Ag1 84.0(2) 2 2
C11 Ag6 Ag1 68.1(3) 2 2
C12 Ag6 Ag1 38.3(3) 2 2
O8 Ag6 Ag1 160.5(2) . 2
Ag6 Ag6 Ag1 77.47(5) 2 2
O6 Ag7 C12 127.6(3) . .
O6 Ag7 O8 124.6(3) . .
C12 Ag7 O8 106.9(3) . .
O6 Ag7 O10 104.3(3) . 2
C12 Ag7 O10 98.2(3) . 2
O8 Ag7 O10 73.5(3) . 2
O6 Ag7 Ag1 143.7(2) . .
C12 Ag7 Ag1 44.7(3) . .
O8 Ag7 Ag1 70.9(2) . .
O10 Ag7 Ag1 111.8(2) 2 .
O6 Ag7 Ag2 87.2(2) . .
C12 Ag7 Ag2 54.6(2) . .
O8 Ag7 Ag2 122.3(2) . .
O10 Ag7 Ag2 150.3(2) 2 .
Ag1 Ag7 Ag2 59.55(4) . .
O6 Ag7 Ag8 65.5(2) . .
C12 Ag7 Ag8 125.0(3) . .
O8 Ag7 Ag8 76.7(2) . .
O10 Ag7 Ag8 133.1(2) 2 .
Ag1 Ag7 Ag8 91.12(4) . .
Ag2 Ag7 Ag8 76.68(5) . .
O7 Ag8 C1 140.6(4) . .
O7 Ag8 O5 98.2(3) . .
C1 Ag8 O5 116.8(3) . .
O7 Ag8 Ag4 98.6(3) . .
C1 Ag8 Ag4 48.3(3) . .
O5 Ag8 Ag4 163.1(2) . .
O7 Ag8 Ag7 80.6(2) . .
C1 Ag8 Ag7 87.6(3) . .
O5 Ag8 Ag7 80.4(2) . .
Ag4 Ag8 Ag7 104.42(5) . .
O12 Ag9 O11 154.3(4) 2_655 .
O12 Ag9 O13 111.8(3) 2_655 .
O11 Ag9 O13 87.3(4) . .
O12 Ag9 Ag9 76.3(2) 2_655 2_655
O11 Ag9 Ag9 79.8(3) . 2_655
O13 Ag9 Ag9 116.81(18) . 2_655
O12 Ag9 Ag1 142.8(3) 2_655 .
O11 Ag9 Ag1 57.6(3) . .
O13 Ag9 Ag1 73.26(19) . .
Ag9 Ag9 Ag1 136.32(6) 2_655 .
C2 C1 Ag4 161.4(8) . .
C2 C1 Ag8 120.0(8) . .
Ag4 C1 Ag8 76.8(3) . .
C2 C1 Ag3 83.3(7) . .
Ag4 C1 Ag3 79.2(3) . .
Ag8 C1 Ag3 155.9(5) . .
C2 C1 Ag2 79.8(7) . .
Ag4 C1 Ag2 104.4(4) . .
Ag8 C1 Ag2 105.3(4) . .
Ag3 C1 Ag2 83.5(3) . .
C1 C2 C3 171.1(11) . .
C1 C2 Ag2 72.0(7) . .
C3 C2 Ag2 114.4(7) . .
C1 C2 Ag3 68.8(6) . .
C3 C2 Ag3 117.7(7) . .
Ag2 C2 Ag3 78.7(3) . .
C12 C11 C10 162.7(11) . .
C12 C11 Ag6 78.1(7) . 2
C10 C11 Ag6 119.2(7) . 2
C11 C12 Ag1 166.8(9) . .
C11 C12 Ag7 106.0(8) . .
Ag1 C12 Ag7 81.8(3) . .
C11 C12 Ag6 72.1(6) . 2
Ag1 C12 Ag6 95.8(4) . 2
Ag7 C12 Ag6 105.7(4) . 2
C11 C12 Ag2 113.3(8) . .
Ag1 C12 Ag2 78.7(3) . .
Ag7 C12 Ag2 74.6(3) . .
Ag6 C12 Ag2 174.4(5) 2 .
C4 O1 C3 118.4(8) . .
C8 O2 C10 116.4(8) . .
C13 O3 Ag4 128.1(9) . .
C13 O4 Ag3 119.2(8) . .
C15 O5 Ag8 107.6(7) . .
C15 O5 Ag5 132.0(7) . 1_455
Ag8 O5 Ag5 118.4(3) . 1_455
C15 O6 Ag7 128.1(7) . .
C17 O7 Ag8 126.0(8) . .
C17 O8 Ag7 126.1(7) . .
C17 O8 Ag6 135.0(7) . .
Ag7 O8 Ag6 96.3(3) . .
C19 O9 Ag1 115.7(9) . .
C19 O10 Ag6 112.7(8) . 2
C19 O10 Ag7 123.6(8) . 2
Ag6 O10 Ag7 97.9(3) 2 2
C21 O11 Ag9 123.0(9) . .
C21 O12 Ag9 130.3(9) . 2_655
C23 O13 Ag2 125.3(7) . .
C23 O13 Ag9 132.4(7) . .
Ag2 O13 Ag9 101.6(3) . .
C23 O14 Ag3 123.4(7) . .
C23 O14 Ag5 138.3(7) . .
Ag3 O14 Ag5 96.3(3) . .
C25 O15 Ag3 116.6(7) . .
C25 O15 Ag5 137.4(8) . .
Ag3 O15 Ag5 98.5(3) . .
C25 O16 Ag4 121.0(7) . 2_666
Ag5 O1W Ag5 106.1(4) 2_766 .
Ag5 O1W H1WA 108.3 2_766 .
Ag5 O1W H1WA 109.4 . .
Ag5 O1W H1WB 114.1 2_766 .
Ag5 O1W H1WB 109.3 . .
H1WA O1W H1WB 109.5 . .
C27 N1 Ag1 162.0(13) . .
O1 C3 C2 111.4(9) . .
O1 C3 H3A 109.3 . .
C2 C3 H3A 109.3 . .
O1 C3 H3B 109.3 . .
C2 C3 H3B 109.3 . .
H3A C3 H3B 108.0 . .
O1 C4 C5 116.3(10) . .
O1 C4 C9 122.1(9) . .
C5 C4 C9 121.6(10) . .
C4 C5 C6 119.0(11) . .
C4 C5 H5 120.5 . .
C6 C5 H5 120.5 . .
C5 C6 C7 121.7(11) . .
C5 C6 H6 119.2 . .
C7 C6 H6 119.2 . .
C6 C7 C8 118.6(11) . .
C6 C7 H7 120.7 . .
C8 C7 H7 120.7 . .
O2 C8 C7 122.2(10) . .
O2 C8 C9 116.1(9) . .
C7 C8 C9 121.5(10) . .
C8 C9 C4 117.6(9) . .
C8 C9 Ag2 98.3(6) . .
C4 C9 Ag2 91.7(6) . .
C8 C9 H9 115.2 . .
C4 C9 H9 115.2 . .
Ag2 C9 H9 115.2 . .
O2 C10 C11 108.8(9) . .
O2 C10 H10A 109.9 . .
C11 C10 H10A 109.9 . .
O2 C10 H10B 109.9 . .
C11 C10 H10B 109.9 . .
H10A C10 H10B 108.3 . .
O3 C13 O4 128.8(12) . .
O3 C13 C14 114.4(12) . .
O4 C13 C14 116.1(12) . .
F7 C14 F9 112.6(17) . .
F7 C14 F8 104.7(17) . .
F9 C14 F8 102.2(15) . .
F7 C14 C13 115.5(13) . .
F9 C14 C13 111.8(15) . .
F8 C14 C13 108.9(14) . .
O5 C15 O6 127.8(11) . .
O5 C15 C16 116.6(9) . .
O6 C15 C16 115.5(9) . .
F18' C16 F17' 105.1(14) . .
F18' C16 F16' 104.2(14) . .
F17' C16 F16' 104.4(15) . .
F18' C16 F16 72.6(12) . .
F17' C16 F16 127(3) . .
F18' C16 F17 128.6(19) . .
F16' C16 F17 78.2(16) . .
F16 C16 F17 109.5(11) . .
F17' C16 F18 78.5(13) . .
F16' C16 F18 136.7(18) . .
F16 C16 F18 109.3(10) . .
F17 C16 F18 109.2(10) . .
F18' C16 C15 115.3(15) . .
F17' C16 C15 115(2) . .
F16' C16 C15 111.2(17) . .
F16 C16 C15 112.2(14) . .
F17 C16 C15 110.8(15) . .
F18 C16 C15 105.7(12) . .
O7 C17 O8 129.9(11) . .
O7 C17 C18 115.5(10) . .
O8 C17 C18 114.5(10) . .
F13 C18 F14 105.5(15) . .
F13 C18 F15 109.0(14) . .
F14 C18 F15 106.7(14) . .
F13 C18 C17 110.9(14) . .
F14 C18 C17 111.3(12) . .
F15 C18 C17 113.0(12) . .
O9 C19 O10 122.9(12) . .
O9 C19 C20 120.4(11) . .
O10 C19 C20 116.0(10) . .
F12' C20 F10' 108.4(19) . .
F12' C20 F11' 108.5(19) . .
F10' C20 F11' 108.4(19) . .
F12' C20 F11 128(3) . .
F10' C20 F11 75(2) . .
F10' C20 F12 135(3) . .
F11' C20 F12 78(2) . .
F11 C20 F12 107.0(8) . .
F12' C20 F10 74(2) . .
F11' C20 F10 134(2) . .
F11 C20 F10 106.9(8) . .
F12 C20 F10 107.4(9) . .
F12' C20 C19 114(3) . .
F10' C20 C19 110(3) . .
F11' C20 C19 107(2) . .
F11 C20 C19 112.2(11) . .
F12 C20 C19 109.9(11) . .
F10 C20 C19 113.2(10) . .
O12 C21 O11 128.3(12) . .
O12 C21 C22 116.5(11) . .
O11 C21 C22 115.0(11) . .
F20 C22 F19 107.2(11) . .
F20 C22 F21 106.0(11) . .
F19 C22 F21 105.4(11) . .
F20 C22 F21' 119(4) . .
F19 C22 F21' 45.6(18) . .
F21 C22 F21' 60(2) . .
F20 C22 F20' 46(2) . .
F19 C22 F20' 130(3) . .
F21 C22 F20' 62(2) . .
F21' C22 F20' 104(2) . .
F20 C22 F19' 58.2(17) . .
F19 C22 F19' 62.2(17) . .
F21 C22 F19' 150(2) . .
F21' C22 F19' 104(2) . .
F20' C22 F19' 103(2) . .
F20 C22 C21 114.3(14) . .
F19 C22 C21 112.7(12) . .
F21 C22 C21 110.5(14) . .
F21' C22 C21 126(3) . .
F20' C22 C21 117(3) . .
F19' C22 C21 99.2(19) . .
O14 C23 O13 128.0(10) . .
O14 C23 C24 116.9(10) . .
O13 C23 C24 115.1(10) . .
F3' C24 F1' 106.0(16) . .
F3' C24 F2' 105.6(16) . .
F1' C24 F2' 105.0(16) . .
F3' C24 F2 123(2) . .
F1' C24 F2 55.1(15) . .
F2' C24 F2 50.5(14) . .
F3' C24 F3 52.4(14) . .
F1' C24 F3 141(2) . .
F2' C24 F3 61.2(13) . .
F2 C24 F3 105.9(11) . .
F3' C24 F1 53.2(14) . .
F1' C24 F1 58.7(14) . .
F2' C24 F1 137(2) . .
F2 C24 F1 106.1(10) . .
F3 C24 F1 105.0(10) . .
F3' C24 C23 120(2) . .
F1' C24 C23 109(2) . .
F2' C24 C23 110.3(17) . .
F2 C24 C23 116.5(11) . .
F3 C24 C23 110.2(13) . .
F1 C24 C23 112.2(13) . .
O16 C25 O15 129.2(11) . .
O16 C25 C26 112.9(10) . .
O15 C25 C26 117.8(10) . .
F4' C26 F6 125.5(18) . .
F4' C26 F6' 114.3(19) . .
F6 C26 F6' 58.8(16) . .
F4' C26 F4 50.4(14) . .
F6 C26 F4 119.2(18) . .
F6' C26 F4 70.9(16) . .
F6 C26 F5 99.3(17) . .
F6' C26 F5 133.4(15) . .
F4 C26 F5 91.2(16) . .
F4' C26 F5' 104.7(18) . .
F6' C26 F5' 99.6(17) . .
F4 C26 F5' 137.6(16) . .
F5 C26 F5' 65.0(15) . .
F4' C26 C25 113.8(15) . .
F6 C26 C25 117.0(14) . .
F6' C26 C25 114.6(13) . .
F4 C26 C25 113.4(14) . .
F5 C26 C25 112.0(13) . .
F5' C26 C25 108.1(13) . .
N1 C27 C28 176.0(19) . .
C27 C28 H28A 109.5 . .
C27 C28 H28B 109.5 . .
H28A C28 H28B 109.5 . .
C27 C28 H28C 109.5 . .
H28A C28 H28C 109.5 . .
H28B C28 H28C 109.5 . .

loop_
_geom_bond_atom_site_label_1
_geom_bond_atom_site_label_2
_geom_bond_distance
_geom_bond_site_symmetry_2
Ag1 C12 2.080(11) .
Ag1 N1 2.112(10) .
Ag1 O9 2.604(11) .
Ag1 Ag2 2.9193(16) .
Ag1 Ag7 2.9252(15) .
Ag1 Ag9 3.3148(17) .
Ag1 Ag6 3.3417(19) 2
Ag2 O13 2.297(7) .
Ag2 C1 2.451(10) .
Ag2 C12 2.498(10) .
Ag2 C2 2.536(10) .
Ag2 C9 2.668(9) .
Ag2 Ag7 2.9535(16) .
Ag2 Ag3 3.247(2) .
Ag3 O4 2.378(9) .
Ag3 O15 2.382(8) .
Ag3 O14 2.400(8) .
Ag3 C1 2.427(10) .
Ag3 C2 2.585(10) .
Ag3 Ag4 2.8949(16) .
Ag3 Ag4 3.2263(19) 2_666
Ag4 C1 2.095(11) .
Ag4 O3 2.239(8) .
Ag4 O16 2.275(7) 2_666
Ag4 Ag8 2.7335(14) .
Ag4 Ag3 3.2263(19) 2_666
Ag5 O5 2.408(8) 1_655
Ag5 O15 2.446(8) .
Ag5 O1W 2.463(9) 2_766
Ag5 O1W 2.469(10) .
Ag5 O14 2.510(8) .
Ag6 O10 2.275(8) 2
Ag6 C11 2.345(10) 2
Ag6 C12 2.412(10) 2
Ag6 O8 2.431(8) .
Ag6 Ag6 3.239(2) 2
Ag6 Ag1 3.3417(19) 2
Ag7 O6 2.220(8) .
Ag7 C12 2.374(10) .
Ag7 O8 2.391(8) .
Ag7 O10 2.484(10) 2
Ag7 Ag8 3.128(2) .
Ag8 O7 2.293(8) .
Ag8 C1 2.297(10) .
Ag8 O5 2.342(7) .
Ag9 O12 2.172(9) 2_655
Ag9 O11 2.207(10) .
Ag9 O13 2.555(8) .
Ag9 Ag9 3.092(2) 2_655
C1 C2 1.216(15) .
C2 C3 1.517(14) .
C11 C12 1.228(15) .
C11 C10 1.477(15) .
C11 Ag6 2.345(10) 2
C12 Ag6 2.412(10) 2
O1 C4 1.370(13) .
O1 C3 1.408(13) .
O2 C8 1.374(13) .
O2 C10 1.415(13) .
O3 C13 1.215(15) .
O4 C13 1.246(15) .
O5 C15 1.231(13) .
O5 Ag5 2.408(8) 1_455
O6 C15 1.233(13) .
O7 C17 1.215(14) .
O8 C17 1.233(13) .
O9 C19 1.203(15) .
O10 C19 1.249(15) .
O10 Ag6 2.275(8) 2
O10 Ag7 2.484(10) 2
O11 C21 1.233(15) .
O12 C21 1.225(15) .
O12 Ag9 2.172(9) 2_655
O13 C23 1.263(14) .
O14 C23 1.244(14) .
O15 C25 1.249(14) .
O16 C25 1.233(13) .
O16 Ag4 2.275(7) 2_666
O1W Ag5 2.463(9) 2_766
O1W H1WA 0.8500 .
O1W H1WB 0.8500 .
N1 C27 1.185(19) .
C3 H3A 0.9700 .
C3 H3B 0.9700 .
C4 C5 1.374(15) .
C4 C9 1.408(15) .
C5 C6 1.383(18) .
C5 H5 0.9300 .
C6 C7 1.387(18) .
C6 H6 0.9300 .
C7 C8 1.388(16) .
C7 H7 0.9300 .
C8 C9 1.401(15) .
C9 H9 0.9800 .
C10 H10A 0.9700 .
C10 H10B 0.9700 .
C13 C14 1.536(19) .
C14 F7 1.258(18) .
C14 F9 1.30(2) .
C14 F8 1.38(2) .
C15 C16 1.549(18) .
C16 F18' 1.25(2) .
C16 F17' 1.25(2) .
C16 F16' 1.26(2) .
C16 F16 1.339(16) .
C16 F17 1.341(16) .
C16 F18 1.343(16) .
C17 C18 1.547(18) .
C18 F13 1.28(2) .
C18 F14 1.293(18) .
C18 F15 1.299(17) .
C19 C20 1.509(16) .
C20 F12' 1.29(4) .
C20 F10' 1.29(4) .
C20 F11' 1.29(4) .
C20 F11 1.327(12) .
C20 F12 1.328(12) .
C20 F10 1.328(12) .
C21 C22 1.50(2) .
C22 F20 1.314(14) .
C22 F19 1.318(14) .
C22 F21 1.326(14) .
C22 F21' 1.33(5) .
C22 F20' 1.33(4) .
C22 F19' 1.34(4) .
C23 C24 1.51(2) .
C24 F3' 1.25(3) .
C24 F1' 1.25(3) .
C24 F2' 1.26(3) .
C24 F2 1.310(13) .
C24 F3 1.321(13) .
C24 F1 1.323(13) .
C25 C26 1.506(16) .
C26 F4' 1.26(3) .
C26 F6 1.27(3) .
C26 F6' 1.30(2) .
C26 F4 1.35(3) .
C26 F5 1.36(2) .
C26 F5' 1.41(3) .
C27 C28 1.38(2) .
C28 H28A 0.9600 .
C28 H28B 0.9600 .
C28 H28C 0.9600 .

loop_
_geom_hbond_atom_site_label_D
_geom_hbond_atom_site_label_H
_geom_hbond_atom_site_label_A
_geom_hbond_distance_DH
_geom_hbond_distance_HA
_geom_hbond_distance_DA
_geom_hbond_angle_DHA
_geom_hbond_site_symmetry_A
O1W H1WA O4 0.85 2.02 2.800(12) 152.4 2_766
O1W H1WA F7 0.85 2.35 2.968(15) 130.2 2_766
O1W H1WB O7 0.85 2.10 2.932(14) 164.5 2_666

loop_
_geom_torsion_atom_site_label_1
_geom_torsion_atom_site_label_2
_geom_torsion_atom_site_label_3
_geom_torsion_atom_site_label_4
_geom_torsion
_geom_torsion_site_symmetry_1
_geom_torsion_site_symmetry_4
C12 Ag1 Ag2 O13 93.2(4) . .
N1 Ag1 Ag2 O13 -92.1(4) . .
O9 Ag1 Ag2 O13 133.3(7) . .
Ag7 Ag1 Ag2 O13 156.4(2) . .
Ag9 Ag1 Ag2 O13 33.8(2) . .
Ag6 Ag1 Ag2 O13 92.5(2) 2 .
C12 Ag1 Ag2 C1 -143.4(4) . .
N1 Ag1 Ag2 C1 31.3(4) . .
O9 Ag1 Ag2 C1 -103.2(7) . .
Ag7 Ag1 Ag2 C1 -80.2(2) . .
Ag9 Ag1 Ag2 C1 157.2(2) . .
Ag6 Ag1 Ag2 C1 -144.0(2) 2 .
N1 Ag1 Ag2 C12 174.7(5) . .
O9 Ag1 Ag2 C12 40.2(7) . .
Ag7 Ag1 Ag2 C12 63.2(3) . .
Ag9 Ag1 Ag2 C12 -59.3(3) . .
Ag6 Ag1 Ag2 C12 -0.6(3) 2 .
C12 Ag1 Ag2 C2 -134.7(4) . .
N1 Ag1 Ag2 C2 40.0(5) . .
O9 Ag1 Ag2 C2 -94.5(7) . .
Ag7 Ag1 Ag2 C2 -71.5(3) . .
Ag9 Ag1 Ag2 C2 166.0(3) . .
Ag6 Ag1 Ag2 C2 -135.3(3) 2 .
C12 Ag1 Ag2 C9 -10.3(5) . .
N1 Ag1 Ag2 C9 164.4(5) . .
O9 Ag1 Ag2 C9 29.9(7) . .
Ag7 Ag1 Ag2 C9 52.9(3) . .
Ag9 Ag1 Ag2 C9 -69.6(3) . .
Ag6 Ag1 Ag2 C9 -10.9(3) 2 .
C12 Ag1 Ag2 Ag7 -63.2(3) . .
N1 Ag1 Ag2 Ag7 111.5(4) . .
O9 Ag1 Ag2 Ag7 -23.0(6) . .
Ag9 Ag1 Ag2 Ag7 -122.57(4) . .
Ag6 Ag1 Ag2 Ag7 -63.87(5) 2 .
C12 Ag1 Ag2 Ag3 166.6(3) . .
N1 Ag1 Ag2 Ag3 -18.7(4) . .
O9 Ag1 Ag2 Ag3 -153.2(6) . .
Ag7 Ag1 Ag2 Ag3 -130.15(5) . .
Ag9 Ag1 Ag2 Ag3 107.28(4) . .
Ag6 Ag1 Ag2 Ag3 165.99(4) 2 .
O13 Ag2 Ag3 O4 51.5(3) . .
C1 Ag2 Ag3 O4 -114.8(4) . .
C12 Ag2 Ag3 O4 -3.8(6) . .
C2 Ag2 Ag3 O4 -151.8(4) . .
C9 Ag2 Ag3 O4 151.0(3) . .
Ag1 Ag2 Ag3 O4 -27.0(2) . .
Ag7 Ag2 Ag3 O4 -97.5(2) . .
O13 Ag2 Ag3 O15 -80.9(3) . .
C1 Ag2 Ag3 O15 112.7(4) . .
C12 Ag2 Ag3 O15 -136.2(6) . .
C2 Ag2 Ag3 O15 75.8(4) . .
C9 Ag2 Ag3 O15 18.5(3) . .
Ag1 Ag2 Ag3 O15 -159.4(3) . .
Ag7 Ag2 Ag3 O15 130.1(3) . .
O13 Ag2 Ag3 O14 -20.8(3) . .
C1 Ag2 Ag3 O14 172.8(4) . .
C12 Ag2 Ag3 O14 -76.1(6) . .
C2 Ag2 Ag3 O14 135.9(4) . .
C9 Ag2 Ag3 O14 78.6(3) . .
Ag1 Ag2 Ag3 O14 -99.3(2) . .
Ag7 Ag2 Ag3 O14 -169.8(2) . .
O13 Ag2 Ag3 C1 166.3(4) . .
C12 Ag2 Ag3 C1 111.0(6) . .
C2 Ag2 Ag3 C1 -37.0(4) . .
C9 Ag2 Ag3 C1 -94.2(4) . .
Ag1 Ag2 Ag3 C1 87.8(3) . .
Ag7 Ag2 Ag3 C1 17.4(3) . .
O13 Ag2 Ag3 C2 -156.7(4) . .
C1 Ag2 Ag3 C2 37.0(4) . .
C12 Ag2 Ag3 C2 148.0(6) . .
C9 Ag2 Ag3 C2 -57.2(4) . .
Ag1 Ag2 Ag3 C2 124.8(3) . .
Ag7 Ag2 Ag3 C2 54.3(3) . .
O13 Ag2 Ag3 Ag4 120.2(2) . .
C1 Ag2 Ag3 Ag4 -46.1(3) . .
C12 Ag2 Ag3 Ag4 64.9(5) . .
C2 Ag2 Ag3 Ag4 -83.1(3) . .
C9 Ag2 Ag3 Ag4 -140.3(2) . .
Ag1 Ag2 Ag3 Ag4 41.73(4) . .
Ag7 Ag2 Ag3 Ag4 -28.73(6) . .
O13 Ag2 Ag3 Ag4 -171.4(2) . 2_666
C1 Ag2 Ag3 Ag4 22.3(3) . 2_666
C12 Ag2 Ag3 Ag4 133.3(5) . 2_666
C2 Ag2 Ag3 Ag4 -14.7(3) . 2_666
C9 Ag2 Ag3 Ag4 -71.9(2) . 2_666
Ag1 Ag2 Ag3 Ag4 110.10(5) . 2_666
Ag7 Ag2 Ag3 Ag4 39.64(7) . 2_666
O4 Ag3 Ag4 C1 174.2(4) . .
O15 Ag3 Ag4 C1 -92.5(6) . .
O14 Ag3 Ag4 C1 100.5(4) . .
C2 Ag3 Ag4 C1 -3.2(4) . .
Ag4 Ag3 Ag4 C1 -77.3(4) 2_666 .
Ag2 Ag3 Ag4 C1 49.5(3) . .
O4 Ag3 Ag4 O3 4.6(4) . .
O15 Ag3 Ag4 O3 97.9(6) . .
O14 Ag3 Ag4 O3 -69.1(4) . .
C1 Ag3 Ag4 O3 -169.6(5) . .
C2 Ag3 Ag4 O3 -172.8(4) . .
Ag4 Ag3 Ag4 O3 113.1(3) 2_666 .
Ag2 Ag3 Ag4 O3 -120.2(3) . .
O4 Ag3 Ag4 O16 -36.4(6) . 2_666
O15 Ag3 Ag4 O16 56.9(7) . 2_666
O14 Ag3 Ag4 O16 -110.1(6) . 2_666
C1 Ag3 Ag4 O16 149.4(6) . 2_666
C2 Ag3 Ag4 O16 146.2(6) . 2_666
Ag4 Ag3 Ag4 O16 72.1(5) 2_666 2_666
Ag2 Ag3 Ag4 O16 -161.1(5) . 2_666
O4 Ag3 Ag4 Ag8 176.8(3) . .
O15 Ag3 Ag4 Ag8 -89.9(5) . .
O14 Ag3 Ag4 Ag8 103.1(3) . .
C1 Ag3 Ag4 Ag8 2.6(3) . .
C2 Ag3 Ag4 Ag8 -0.6(2) . .
Ag4 Ag3 Ag4 Ag8 -74.66(5) 2_666 .
Ag2 Ag3 Ag4 Ag8 52.09(5) . .
O4 Ag3 Ag4 Ag3 -108.6(3) . 2_666
O15 Ag3 Ag4 Ag3 -15.2(5) . 2_666
O14 Ag3 Ag4 Ag3 177.8(3) . 2_666
C1 Ag3 Ag4 Ag3 77.3(3) . 2_666
C2 Ag3 Ag4 Ag3 74.1(2) . 2_666
Ag4 Ag3 Ag4 Ag3 0.0 2_666 2_666
Ag2 Ag3 Ag4 Ag3 126.75(4) . 2_666
C12 Ag1 Ag7 O6 95.2(5) . .
N1 Ag1 Ag7 O6 -71.9(6) . .
O9 Ag1 Ag7 O6 -162.6(4) . .
Ag2 Ag1 Ag7 O6 26.3(4) . .
Ag9 Ag1 Ag7 O6 84.9(4) . .
Ag6 Ag1 Ag7 O6 141.2(4) 2 .
N1 Ag1 Ag7 C12 -167.1(6) . .
O9 Ag1 Ag7 C12 102.3(4) . .
Ag2 Ag1 Ag7 C12 -68.8(3) . .
Ag9 Ag1 Ag7 C12 -10.2(3) . .
Ag6 Ag1 Ag7 C12 46.0(3) 2 .
C12 Ag1 Ag7 O8 -141.8(4) . .
N1 Ag1 Ag7 O8 51.1(5) . .
O9 Ag1 Ag7 O8 -39.5(3) . .
Ag2 Ag1 Ag7 O8 149.4(2) . .
Ag9 Ag1 Ag7 O8 -152.0(2) . .
Ag6 Ag1 Ag7 O8 -95.8(2) 2 .
C12 Ag1 Ag7 O10 -79.3(4) . 2
N1 Ag1 Ag7 O10 113.5(5) . 2
O9 Ag1 Ag7 O10 22.9(3) . 2
Ag2 Ag1 Ag7 O10 -148.2(2) . 2
Ag9 Ag1 Ag7 O10 -89.6(2) . 2
Ag6 Ag1 Ag7 O10 -33.4(2) 2 2
C12 Ag1 Ag7 Ag2 68.8(3) . .
N1 Ag1 Ag7 Ag2 -98.3(5) . .
O9 Ag1 Ag7 Ag2 171.1(3) . .
Ag9 Ag1 Ag7 Ag2 58.62(5) . .
Ag6 Ag1 Ag7 Ag2 114.83(5) 2 .
C12 Ag1 Ag7 Ag8 142.7(3) . .
N1 Ag1 Ag7 Ag8 -24.5(4) . .
O9 Ag1 Ag7 Ag8 -115.1(3) . .
Ag2 Ag1 Ag7 Ag8 73.81(5) . .
Ag9 Ag1 Ag7 Ag8 132.42(4) . .
Ag6 Ag1 Ag7 Ag8 -171.36(4) 2 .
O13 Ag2 Ag7 O6 158.5(4) . .
C1 Ag2 Ag7 O6 -57.6(3) . .
C12 Ag2 Ag7 O6 141.6(4) . .
C2 Ag2 Ag7 O6 -30.6(3) . .
C9 Ag2 Ag7 O6 45.8(3) . .
Ag1 Ag2 Ag7 O6 -164.8(2) . .
Ag3 Ag2 Ag7 O6 -70.4(2) . .
O13 Ag2 Ag7 C12 16.9(5) . .
C1 Ag2 Ag7 C12 160.9(4) . .
C2 Ag2 Ag7 C12 -172.2(4) . .
C9 Ag2 Ag7 C12 -95.8(4) . .
Ag1 Ag2 Ag7 C12 53.6(3) . .
Ag3 Ag2 Ag7 C12 148.0(3) . .
O13 Ag2 Ag7 O8 -71.5(4) . .
C1 Ag2 Ag7 O8 72.5(3) . .
C12 Ag2 Ag7 O8 -88.4(4) . .
C2 Ag2 Ag7 O8 99.4(3) . .
C9 Ag2 Ag7 O8 175.9(3) . .
Ag1 Ag2 Ag7 O8 -34.8(2) . .
Ag3 Ag2 Ag7 O8 59.7(2) . .
O13 Ag2 Ag7 O10 44.0(5) . 2
C1 Ag2 Ag7 O10 -172.1(5) . 2
C12 Ag2 Ag7 O10 27.1(5) . 2
C2 Ag2 Ag7 O10 -145.1(5) . 2
C9 Ag2 Ag7 O10 -68.7(5) . 2
Ag1 Ag2 Ag7 O10 80.7(4) . 2
Ag3 Ag2 Ag7 O10 175.1(4) . 2
O13 Ag2 Ag7 Ag1 -36.7(4) . .
C1 Ag2 Ag7 Ag1 107.2(3) . .
C12 Ag2 Ag7 Ag1 -53.6(3) . .
C2 Ag2 Ag7 Ag1 134.2(2) . .
C9 Ag2 Ag7 Ag1 -149.4(2) . .
Ag3 Ag2 Ag7 Ag1 94.41(6) . .
O13 Ag2 Ag7 Ag8 -136.1(4) . .
C1 Ag2 Ag7 Ag8 7.9(3) . .
C12 Ag2 Ag7 Ag8 -153.0(3) . .
C2 Ag2 Ag7 Ag8 34.8(2) . .
C9 Ag2 Ag7 Ag8 111.3(2) . .
Ag1 Ag2 Ag7 Ag8 -99.36(4) . .
Ag3 Ag2 Ag7 Ag8 -4.95(6) . .
C1 Ag4 Ag8 O7 -155.7(4) . .
O3 Ag4 Ag8 O7 -12.6(12) . .
O16 Ag4 Ag8 O7 34.3(3) 2_666 .
Ag3 Ag4 Ag8 O7 -158.4(2) . .
Ag3 Ag4 Ag8 O7 109.6(2) 2_666 .
O3 Ag4 Ag8 C1 143.1(12) . .
O16 Ag4 Ag8 C1 -170.0(4) 2_666 .
Ag3 Ag4 Ag8 C1 -2.6(4) . .
Ag3 Ag4 Ag8 C1 -94.7(4) 2_666 .
C1 Ag4 Ag8 O5 31.5(8) . .
O3 Ag4 Ag8 O5 174.6(13) . .
O16 Ag4 Ag8 O5 -138.5(7) 2_666 .
Ag3 Ag4 Ag8 O5 28.8(7) . .
Ag3 Ag4 Ag8 O5 -63.2(7) 2_666 .
C1 Ag4 Ag8 Ag7 -73.3(4) . .
O3 Ag4 Ag8 Ag7 69.8(12) . .
O16 Ag4 Ag8 Ag7 116.7(2) 2_666 .
Ag3 Ag4 Ag8 Ag7 -75.93(6) . .
Ag3 Ag4 Ag8 Ag7 -167.98(4) 2_666 .
O6 Ag7 Ag8 O7 -133.1(3) . .
C12 Ag7 Ag8 O7 107.0(4) . .
O8 Ag7 Ag8 O7 5.5(3) . .
O10 Ag7 Ag8 O7 -46.2(4) 2 .
Ag1 Ag7 Ag8 O7 75.5(3) . .
Ag2 Ag7 Ag8 O7 133.8(3) . .
O6 Ag7 Ag8 C1 84.7(4) . .
C12 Ag7 Ag8 C1 -35.3(4) . .
O8 Ag7 Ag8 C1 -136.8(3) . .
O10 Ag7 Ag8 C1 171.5(4) 2 .
Ag1 Ag7 Ag8 C1 -66.7(3) . .
Ag2 Ag7 Ag8 C1 -8.4(3) . .
O6 Ag7 Ag8 O5 -33.1(3) . .
C12 Ag7 Ag8 O5 -153.0(4) . .
O8 Ag7 Ag8 O5 105.5(3) . .
O10 Ag7 Ag8 O5 53.8(3) 2 .
Ag1 Ag7 Ag8 O5 175.6(2) . .
Ag2 Ag7 Ag8 O5 -126.2(2) . .
O6 Ag7 Ag8 Ag4 130.4(2) . .
C12 Ag7 Ag8 Ag4 10.4(3) . .
O8 Ag7 Ag8 Ag4 -91.1(2) . .
O10 Ag7 Ag8 Ag4 -142.8(3) 2 .
Ag1 Ag7 Ag8 Ag4 -21.01(5) . .
Ag2 Ag7 Ag8 Ag4 37.28(4) . .
C12 Ag1 Ag9 O12 12.1(5) . 2_655
N1 Ag1 Ag9 O12 175.6(7) . 2_655
O9 Ag1 Ag9 O12 -83.3(5) . 2_655
Ag2 Ag1 Ag9 O12 72.8(5) . 2_655
Ag7 Ag1 Ag9 O12 22.0(5) . 2_655
Ag6 Ag1 Ag9 O12 -40.3(5) 2 2_655
C12 Ag1 Ag9 O11 170.3(5) . .
N1 Ag1 Ag9 O11 -26.2(6) . .
O9 Ag1 Ag9 O11 74.9(5) . .
Ag2 Ag1 Ag9 O11 -129.0(4) . .
Ag7 Ag1 Ag9 O11 -179.8(4) . .
Ag6 Ag1 Ag9 O11 117.9(4) 2 .
C12 Ag1 Ag9 O13 -92.1(4) . .
N1 Ag1 Ag9 O13 71.4(5) . .
O9 Ag1 Ag9 O13 172.6(4) . .
Ag2 Ag1 Ag9 O13 -31.4(2) . .
Ag7 Ag1 Ag9 O13 -82.2(2) . .
Ag6 Ag1 Ag9 O13 -144.4(2) 2 .
C12 Ag1 Ag9 Ag9 156.4(3) . 2_655
N1 Ag1 Ag9 Ag9 -40.1(5) . 2_655
O9 Ag1 Ag9 Ag9 61.0(3) . 2_655
Ag2 Ag1 Ag9 Ag9 -142.91(9) . 2_655
Ag7 Ag1 Ag9 Ag9 166.32(8) . 2_655
Ag6 Ag1 Ag9 Ag9 104.03(9) 2 2_655
O3 Ag4 C1 C2 35(3) . .
O16 Ag4 C1 C2 -139(3) 2_666 .
Ag8 Ag4 C1 C2 -156(3) . .
Ag3 Ag4 C1 C2 21(3) . .
Ag3 Ag4 C1 C2 -83(3) 2_666 .
O3 Ag4 C1 Ag8 -168.3(4) . .
O16 Ag4 C1 Ag8 17.0(7) 2_666 .
Ag3 Ag4 C1 Ag8 177.0(4) . .
Ag3 Ag4 C1 Ag8 73.4(2) 2_666 .
O3 Ag4 C1 Ag3 14.7(6) . .
O16 Ag4 C1 Ag3 -160.0(4) 2_666 .
Ag8 Ag4 C1 Ag3 -177.0(4) . .
Ag3 Ag4 C1 Ag3 -103.6(2) 2_666 .
O3 Ag4 C1 Ag2 -65.6(7) . .
O16 Ag4 C1 Ag2 119.7(5) 2_666 .
Ag8 Ag4 C1 Ag2 102.7(4) . .
Ag3 Ag4 C1 Ag2 -80.3(3) . .
Ag3 Ag4 C1 Ag2 176.1(3) 2_666 .
O7 Ag8 C1 C2 -148.7(8) . .
O5 Ag8 C1 C2 1.3(10) . .
Ag4 Ag8 C1 C2 171.5(11) . .
Ag7 Ag8 C1 C2 -76.7(9) . .
O7 Ag8 C1 Ag4 39.8(6) . .
O5 Ag8 C1 Ag4 -170.2(3) . .
Ag7 Ag8 C1 Ag4 111.8(2) . .
O7 Ag8 C1 Ag3 47.0(15) . .
O5 Ag8 C1 Ag3 -163.0(11) . .
Ag4 Ag8 C1 Ag3 7.2(10) . .
Ag7 Ag8 C1 Ag3 119.0(12) . .
O7 Ag8 C1 Ag2 -61.8(6) . .
O5 Ag8 C1 Ag2 88.2(4) . .
Ag4 Ag8 C1 Ag2 -101.6(5) . .
Ag7 Ag8 C1 Ag2 10.2(3) . .
O4 Ag3 C1 C2 179.3(6) . .
O15 Ag3 C1 C2 -30.0(8) . .
O14 Ag3 C1 C2 72.3(8) . .
Ag4 Ag3 C1 C2 -173.5(8) . .
Ag4 Ag3 C1 C2 -80.0(7) 2_666 .
Ag2 Ag3 C1 C2 80.5(7) . .
O4 Ag3 C1 Ag4 -7.2(5) . .
O15 Ag3 C1 Ag4 143.5(3) . .
O14 Ag3 C1 Ag4 -114.3(3) . .
C2 Ag3 C1 Ag4 173.5(8) . .
Ag4 Ag3 C1 Ag4 93.5(3) 2_666 .
Ag2 Ag3 C1 Ag4 -106.0(4) . .
O4 Ag3 C1 Ag8 -14.3(14) . .
O15 Ag3 C1 Ag8 136.4(11) . .
O14 Ag3 C1 Ag8 -121.4(11) . .
C2 Ag3 C1 Ag8 166.4(17) . .
Ag4 Ag3 C1 Ag8 -7.1(10) . .
Ag4 Ag3 C1 Ag8 86.3(12) 2_666 .
Ag2 Ag3 C1 Ag8 -113.2(13) . .
O4 Ag3 C1 Ag2 98.8(4) . .
O15 Ag3 C1 Ag2 -110.4(4) . .
O14 Ag3 C1 Ag2 -8.2(5) . .
C2 Ag3 C1 Ag2 -80.5(7) . .
Ag4 Ag3 C1 Ag2 106.0(4) . .
Ag4 Ag3 C1 Ag2 -160.5(3) 2_666 .
O13 Ag2 C1 C2 -100.4(7) . .
C12 Ag2 C1 C2 129.2(7) . .
C9 Ag2 C1 C2 14.6(7) . .
Ag1 Ag2 C1 C2 166.1(6) . .
Ag7 Ag2 C1 C2 107.7(6) . .
Ag3 Ag2 C1 C2 -84.4(7) . .
O13 Ag2 C1 Ag4 61.0(5) . .
C12 Ag2 C1 Ag4 -69.4(6) . .
C2 Ag2 C1 Ag4 161.5(9) . .
C9 Ag2 C1 Ag4 176.1(4) . .
Ag1 Ag2 C1 Ag4 -32.5(4) . .
Ag7 Ag2 C1 Ag4 -90.8(3) . .
Ag3 Ag2 C1 Ag4 77.1(3) . .
O13 Ag2 C1 Ag8 141.0(4) . .
C12 Ag2 C1 Ag8 10.6(7) . .
C2 Ag2 C1 Ag8 -118.6(8) . .
C9 Ag2 C1 Ag8 -103.9(4) . .
Ag1 Ag2 C1 Ag8 47.5(4) . .
Ag7 Ag2 C1 Ag8 -10.8(3) . .
Ag3 Ag2 C1 Ag8 157.1(6) . .
O13 Ag2 C1 Ag3 -16.0(5) . .
C12 Ag2 C1 Ag3 -146.4(4) . .
C2 Ag2 C1 Ag3 84.4(7) . .
C9 Ag2 C1 Ag3 99.0(3) . .
Ag1 Ag2 C1 Ag3 -109.6(2) . .
Ag7 Ag2 C1 Ag3 -167.9(2) . .
Ag4 C1 C2 Ag2 -105(3) . .
Ag8 C1 C2 Ag2 101.9(7) . .
Ag3 C1 C2 Ag2 -84.5(3) . .
Ag4 C1 C2 Ag3 -20(3) . .
Ag8 C1 C2 Ag3 -173.6(8) . .
Ag2 C1 C2 Ag3 84.5(3) . .
C12 Ag2 C2 C1 -85.0(9) . .
C9 Ag2 C2 C1 -165.3(7) . .
Ag1 Ag2 C2 C1 -18.1(8) . .
Ag7 Ag2 C2 C1 -73.8(6) . .
Ag3 Ag2 C2 C1 71.2(6) . .
O13 Ag2 C2 C3 -87.8(8) . .
C1 Ag2 C2 C3 173.4(11) . .
C12 Ag2 C2 C3 88.3(9) . .
C9 Ag2 C2 C3 8.0(7) . .
Ag1 Ag2 C2 C3 155.2(6) . .
Ag7 Ag2 C2 C3 99.6(7) . .
Ag3 Ag2 C2 C3 -115.5(8) . .
O13 Ag2 C2 Ag3 27.7(4) . .
C1 Ag2 C2 Ag3 -71.2(6) . .
C12 Ag2 C2 Ag3 -156.2(5) . .
C9 Ag2 C2 Ag3 123.5(3) . .
Ag1 Ag2 C2 Ag3 -89.3(3) . .
Ag7 Ag2 C2 Ag3 -144.97(15) . .
O4 Ag3 C2 C1 -1.3(12) . .
O15 Ag3 C2 C1 156.6(7) . .
O14 Ag3 C2 C1 -120.9(7) . .
Ag4 Ag3 C2 C1 4.8(6) . .
Ag4 Ag3 C2 C1 91.9(7) 2_666 .
Ag2 Ag3 C2 C1 -74.9(7) . .
O4 Ag3 C2 C3 -174.6(8) . .
O15 Ag3 C2 C3 -16.8(8) . .
O14 Ag3 C2 C3 65.7(8) . .
C1 Ag3 C2 C3 -173.4(12) . .
Ag4 Ag3 C2 C3 -168.5(8) . .
Ag4 Ag3 C2 C3 -81.4(7) 2_666 .
Ag2 Ag3 C2 C3 111.7(8) . .
O4 Ag3 C2 Ag2 73.7(8) . .
O15 Ag3 C2 Ag2 -128.5(3) . .
O14 Ag3 C2 Ag2 -46.0(3) . .
C1 Ag3 C2 Ag2 74.9(7) . .
Ag4 Ag3 C2 Ag2 79.76(19) . .
Ag4 Ag3 C2 Ag2 166.9(2) 2_666 .
C10 C11 C12 Ag1 161(3) . .
Ag6 C11 C12 Ag1 -24(4) 2 .
C10 C11 C12 Ag7 -74(4) . .
Ag6 C11 C12 Ag7 101.7(4) 2 .
C10 C11 C12 Ag6 -176(4) . 2
C10 C11 C12 Ag2 6(4) . .
Ag6 C11 C12 Ag2 -178.5(5) 2 .
N1 Ag1 C12 C11 -177(3) . .
O9 Ag1 C12 C11 39(4) . .
Ag2 Ag1 C12 C11 -156(4) . .
Ag7 Ag1 C12 C11 128(4) . .
Ag9 Ag1 C12 C11 -64(4) . .
Ag6 Ag1 C12 C11 23(4) 2 .
N1 Ag1 C12 Ag7 54.8(19) . .
O9 Ag1 C12 Ag7 -89.1(3) . .
Ag2 Ag1 C12 Ag7 75.8(2) . .
Ag9 Ag1 C12 Ag7 168.3(4) . .
Ag6 Ag1 C12 Ag7 -105.0(4) 2 .
N1 Ag1 C12 Ag6 159.9(17) . 2
O9 Ag1 C12 Ag6 15.9(4) . 2
Ag2 Ag1 C12 Ag6 -179.1(4) . 2
Ag7 Ag1 C12 Ag6 105.0(4) . 2
Ag9 Ag1 C12 Ag6 -86.7(3) . 2
N1 Ag1 C12 Ag2 -21.0(19) . .
O9 Ag1 C12 Ag2 -164.9(3) . .
Ag7 Ag1 C12 Ag2 -75.8(2) . .
Ag9 Ag1 C12 Ag2 92.4(3) . .
Ag6 Ag1 C12 Ag2 179.1(4) 2 .
O6 Ag7 C12 C11 58.8(9) . .
O8 Ag7 C12 C11 -131.6(7) . .
O10 Ag7 C12 C11 -56.4(8) 2 .
Ag1 Ag7 C12 C11 -169.2(9) . .
Ag2 Ag7 C12 C11 110.4(8) . .
Ag8 Ag7 C12 C11 143.0(7) . .
O6 Ag7 C12 Ag1 -132.0(4) . .
O8 Ag7 C12 Ag1 37.6(4) . .
O10 Ag7 C12 Ag1 112.8(3) 2 .
Ag2 Ag7 C12 Ag1 -80.4(3) . .
Ag8 Ag7 C12 Ag1 -47.8(4) . .
O6 Ag7 C12 Ag6 134.2(4) . 2
O8 Ag7 C12 Ag6 -56.2(4) . 2
O10 Ag7 C12 Ag6 19.0(4) 2 2
Ag1 Ag7 C12 Ag6 -93.8(4) . 2
Ag2 Ag7 C12 Ag6 -174.2(5) . 2
Ag8 Ag7 C12 Ag6 -141.6(2) . 2
O6 Ag7 C12 Ag2 -51.6(5) . .
O8 Ag7 C12 Ag2 118.0(3) . .
O10 Ag7 C12 Ag2 -166.8(2) 2 .
Ag1 Ag7 C12 Ag2 80.4(3) . .
Ag8 Ag7 C12 Ag2 32.6(4) . .
O13 Ag2 C12 C11 90.1(8) . .
C1 Ag2 C12 C11 -129.3(8) . .
C2 Ag2 C12 C11 -86.7(10) . .
C9 Ag2 C12 C11 -12.3(9) . .
Ag1 Ag2 C12 C11 174.3(10) . .
Ag7 Ag2 C12 C11 -101.1(9) . .
Ag3 Ag2 C12 C11 143.3(7) . .
O13 Ag2 C12 Ag1 -84.3(3) . .
C1 Ag2 C12 Ag1 56.3(6) . .
C2 Ag2 C12 Ag1 99.0(6) . .
C9 Ag2 C12 Ag1 173.4(3) . .
Ag7 Ag2 C12 Ag1 84.5(3) . .
Ag3 Ag2 C12 Ag1 -31.0(7) . .
O13 Ag2 C12 Ag7 -168.8(3) . .
C1 Ag2 C12 Ag7 -28.2(6) . .
C2 Ag2 C12 Ag7 14.4(7) . .
C9 Ag2 C12 Ag7 88.9(3) . .
Ag1 Ag2 C12 Ag7 -84.5(3) . .
Ag3 Ag2 C12 Ag7 -115.5(5) . .
C1 Ag4 O3 C13 -14.3(15) . .
O16 Ag4 O3 C13 162.5(13) 2_666 .
Ag8 Ag4 O3 C13 -149.8(9) . .
Ag3 Ag4 O3 C13 -2.1(12) . .
Ag3 Ag4 O3 C13 92.4(12) 2_666 .
O15 Ag3 O4 C13 -162.4(10) . .
O14 Ag3 O4 C13 121.1(10) . .
C1 Ag3 O4 C13 -4.8(12) . .
C2 Ag3 O4 C13 -4.0(15) . .
Ag4 Ag3 O4 C13 -9.9(9) . .
Ag4 Ag3 O4 C13 -89.2(10) 2_666 .
Ag2 Ag3 O4 C13 53.3(10) . .
O7 Ag8 O5 C15 114.6(8) . .
C1 Ag8 O5 C15 -46.7(8) . .
Ag4 Ag8 O5 C15 -72.6(11) . .
Ag7 Ag8 O5 C15 35.7(7) . .
O7 Ag8 O5 Ag5 -51.3(4) . 1_455
C1 Ag8 O5 Ag5 147.4(4) . 1_455
Ag4 Ag8 O5 Ag5 121.5(6) . 1_455
Ag7 Ag8 O5 Ag5 -130.3(4) . 1_455
C12 Ag7 O6 C15 172.0(9) . .
O8 Ag7 O6 C15 4.1(11) . .
O10 Ag7 O6 C15 -75.5(10) 2 .
Ag1 Ag7 O6 C15 109.7(10) . .
Ag2 Ag7 O6 C15 132.2(10) . .
Ag8 Ag7 O6 C15 55.6(10) . .
C1 Ag8 O7 C17 66.7(12) . .
O5 Ag8 O7 C17 -86.5(10) . .
Ag4 Ag8 O7 C17 95.6(10) . .
Ag7 Ag8 O7 C17 -7.7(10) . .
O6 Ag7 O8 C17 39.2(10) . .
C12 Ag7 O8 C17 -130.8(9) . .
O10 Ag7 O8 C17 135.4(10) 2 .
Ag1 Ag7 O8 C17 -103.8(9) . .
Ag2 Ag7 O8 C17 -72.4(9) . .
Ag8 Ag7 O8 C17 -7.8(9) . .
O6 Ag7 O8 Ag6 -124.5(3) . .
C12 Ag7 O8 Ag6 65.5(4) . .
O10 Ag7 O8 Ag6 -28.3(3) 2 .
Ag1 Ag7 O8 Ag6 92.6(2) . .
Ag2 Ag7 O8 Ag6 123.89(19) . .
Ag8 Ag7 O8 Ag6 -171.5(3) . .
O10 Ag6 O8 C17 -130.6(11) 2 .
C11 Ag6 O8 C17 31.2(12) 2 .
C12 Ag6 O8 C17 26.4(16) 2 .
Ag6 Ag6 O8 C17 156.1(11) 2 .
Ag1 Ag6 O8 C17 -129.5(10) 2 .
O10 Ag6 O8 Ag7 30.6(3) 2 .
C11 Ag6 O8 Ag7 -167.5(3) 2 .
C12 Ag6 O8 Ag7 -172.4(8) 2 .
Ag6 Ag6 O8 Ag7 -42.7(2) 2 .
Ag1 Ag6 O8 Ag7 31.7(7) 2 .
C12 Ag1 O9 C19 -76.0(11) . .
N1 Ag1 O9 C19 112.2(11) . .
Ag2 Ag1 O9 C19 -110.0(10) . .
Ag7 Ag1 O9 C19 -130.2(10) . .
Ag9 Ag1 O9 C19 -17.7(11) . .
Ag6 Ag1 O9 C19 -62.9(10) 2 .
O12 Ag9 O11 C21 -35.9(18) 2_655 .
O13 Ag9 O11 C21 103.3(12) . .
Ag9 Ag9 O11 C21 -14.5(11) 2_655 .
Ag1 Ag9 O11 C21 175.2(13) . .
C1 Ag2 O13 C23 39.9(11) . .
C12 Ag2 O13 C23 -172.0(10) . .
C2 Ag2 O13 C23 5.9(11) . .
C9 Ag2 O13 C23 -75.6(10) . .
Ag1 Ag2 O13 C23 143.8(10) . .
Ag7 Ag2 O13 C23 175.0(8) . .
Ag3 Ag2 O13 C23 27.8(9) . .
C1 Ag2 O13 Ag9 -148.9(3) . .
C12 Ag2 O13 Ag9 -0.9(4) . .
C2 Ag2 O13 Ag9 177.0(3) . .
C9 Ag2 O13 Ag9 95.5(4) . .
Ag1 Ag2 O13 Ag9 -45.1(3) . .
Ag7 Ag2 O13 Ag9 -13.9(5) . .
Ag3 Ag2 O13 Ag9 -161.1(3) . .
O12 Ag9 O13 C23 69.8(11) 2_655 .
O11 Ag9 O13 C23 -92.5(11) . .
Ag9 Ag9 O13 C23 -15.4(11) 2_655 .
Ag1 Ag9 O13 C23 -149.3(11) . .
O12 Ag9 O13 Ag2 -100.4(4) 2_655 .
O11 Ag9 O13 Ag2 97.3(4) . .
Ag9 Ag9 O13 Ag2 174.44(18) 2_655 .
Ag1 Ag9 O13 Ag2 40.5(2) . .
O4 Ag3 O14 C23 -92.5(9) . .
O15 Ag3 O14 C23 166.7(9) . .
C1 Ag3 O14 C23 36.9(10) . .
C2 Ag3 O14 C23 65.4(9) . .
Ag4 Ag3 O14 C23 -19.4(10) . .
Ag4 Ag3 O14 C23 156.4(7) 2_666 .
Ag2 Ag3 O14 C23 30.5(8) . .
O4 Ag3 O14 Ag5 74.3(3) . .
O15 Ag3 O14 Ag5 -26.5(3) . .
C1 Ag3 O14 Ag5 -156.3(3) . .
C2 Ag3 O14 Ag5 -127.9(3) . .
Ag4 Ag3 O14 Ag5 147.40(13) . .
Ag4 Ag3 O14 Ag5 -36.8(5) 2_666 .
Ag2 Ag3 O14 Ag5 -162.7(3) . .
O5 Ag5 O14 C23 -14.2(13) 1_655 .
O15 Ag5 O14 C23 -170.5(12) . .
O1W Ag5 O14 C23 79.8(12) 2_766 .
O1W Ag5 O14 C23 139.0(11) . .
O5 Ag5 O14 Ag3 -177.5(3) 1_655 .
O15 Ag5 O14 Ag3 26.2(3) . .
O1W Ag5 O14 Ag3 -83.4(3) 2_766 .
O1W Ag5 O14 Ag3 -24.3(6) . .
O4 Ag3 O15 C25 151.8(8) . .
O14 Ag3 O15 C25 -127.6(9) . .
C1 Ag3 O15 C25 -4.8(10) . .
C2 Ag3 O15 C25 -18.8(9) . .
Ag4 Ag3 O15 C25 62.7(11) . .
Ag4 Ag3 O15 C25 46.8(8) 2_666 .
Ag2 Ag3 O15 C25 -68.9(9) . .
O4 Ag3 O15 Ag5 -53.1(4) . .
O14 Ag3 O15 Ag5 27.4(3) . .
C1 Ag3 O15 Ag5 150.3(3) . .
C2 Ag3 O15 Ag5 136.3(3) . .
Ag4 Ag3 O15 Ag5 -142.2(3) . .
Ag4 Ag3 O15 Ag5 -158.2(3) 2_666 .
Ag2 Ag3 O15 Ag5 86.2(3) . .
O5 Ag5 O15 C25 1.1(16) 1_655 .
O1W Ag5 O15 C25 -156.5(11) 2_766 .
O1W Ag5 O15 C25 -86.3(11) . .
O14 Ag5 O15 C25 119.7(12) . .
O5 Ag5 O15 Ag3 -145.1(6) 1_655 .
O1W Ag5 O15 Ag3 57.3(4) 2_766 .
O1W Ag5 O15 Ag3 127.5(4) . .
O14 Ag5 O15 Ag3 -26.5(3) . .
O5 Ag5 O1W Ag5 92.5(3) 1_655 2_766
O15 Ag5 O1W Ag5 -111.9(4) . 2_766
O1W Ag5 O1W Ag5 0.0 2_766 2_766
O14 Ag5 O1W Ag5 -63.4(6) . 2_766
C12 Ag1 N1 C27 -178(3) . .
O9 Ag1 N1 C27 -33(4) . .
Ag2 Ag1 N1 C27 163(4) . .
Ag7 Ag1 N1 C27 -131(4) . .
Ag9 Ag1 N1 C27 78(4) . .
Ag6 Ag1 N1 C27 -25(4) 2 .
C4 O1 C3 C2 -69.6(11) . .
Ag2 C2 C3 O1 50.3(10) . .
Ag3 C2 C3 O1 -39.3(10) . .
C3 O1 C4 C5 164.2(9) . .
C3 O1 C4 C9 -16.9(14) . .
O1 C4 C5 C6 178.0(10) . .
C9 C4 C5 C6 -0.9(16) . .
C4 C5 C6 C7 -1.5(17) . .
C5 C6 C7 C8 2.1(17) . .
C10 O2 C8 C7 -54.8(13) . .
C10 O2 C8 C9 130.6(10) . .
C6 C7 C8 O2 -174.7(10) . .
C6 C7 C8 C9 -0.3(16) . .
O2 C8 C9 C4 172.8(8) . .
C7 C8 C9 C4 -1.9(14) . .
O2 C8 C9 Ag2 -90.9(8) . .
C7 C8 C9 Ag2 94.4(9) . .
O1 C4 C9 C8 -176.3(9) . .
C5 C4 C9 C8 2.5(14) . .
O1 C4 C9 Ag2 83.4(9) . .
C5 C4 C9 Ag2 -97.7(9) . .
O13 Ag2 C9 C8 -56.6(7) . .
C1 Ag2 C9 C8 173.9(6) . .
C12 Ag2 C9 C8 33.4(7) . .
C2 Ag2 C9 C8 -179.0(7) . .
Ag1 Ag2 C9 C8 40.6(8) . .
Ag7 Ag2 C9 C8 84.3(6) . .
Ag3 Ag2 C9 C8 -136.5(6) . .
O13 Ag2 C9 C4 61.5(7) . .
C1 Ag2 C9 C4 -67.9(7) . .
C12 Ag2 C9 C4 151.6(6) . .
C2 Ag2 C9 C4 -60.8(6) . .
Ag1 Ag2 C9 C4 158.8(5) . .
Ag7 Ag2 C9 C4 -157.6(6) . .
Ag3 Ag2 C9 C4 -18.3(7) . .
C8 O2 C10 C11 -68.5(12) . .
C12 C11 C10 O2 20(4) . .
Ag6 C11 C10 O2 -155.6(7) 2 .
Ag4 O3 C13 O4 -6(2) . .
Ag4 O3 C13 C14 -175.7(11) . .
Ag3 O4 C13 O3 13(2) . .
Ag3 O4 C13 C14 -178.1(10) . .
O3 C13 C14 F7 -170.3(17) . .
O4 C13 C14 F7 19(2) . .
O3 C13 C14 F9 -40(2) . .
O4 C13 C14 F9 149.4(15) . .
O3 C13 C14 F8 72.4(19) . .
O4 C13 C14 F8 -98.4(16) . .
Ag8 O5 C15 O6 -12.4(15) . .
Ag5 O5 C15 O6 150.9(9) 1_455 .
Ag8 O5 C15 C16 170.8(7) . .
Ag5 O5 C15 C16 -25.9(15) 1_455 .
Ag7 O6 C15 O5 -44.4(17) . .
Ag7 O6 C15 C16 132.5(8) . .
O5 C15 C16 F18' -158.2(16) . .
O6 C15 C16 F18' 24.5(18) . .
O5 C15 C16 F17' -35.2(19) . .
O6 C15 C16 F17' 147.6(17) . .
O5 C15 C16 F16' 83.5(18) . .
O6 C15 C16 F16' -93.8(17) . .
O5 C15 C16 F16 121.2(13) . .
O6 C15 C16 F16 -56.0(15) . .
O5 C15 C16 F17 -1.5(15) . .
O6 C15 C16 F17 -178.7(13) . .
O5 C15 C16 F18 -119.7(13) . .
O6 C15 C16 F18 63.1(14) . .
Ag8 O7 C17 O8 4.3(19) . .
Ag8 O7 C17 C18 -171.6(9) . .
Ag7 O8 C17 O7 5.1(19) . .
Ag6 O8 C17 O7 161.8(10) . .
Ag7 O8 C17 C18 -179.1(9) . .
Ag6 O8 C17 C18 -22.3(17) . .
O7 C17 C18 F13 85.9(16) . .
O8 C17 C18 F13 -90.6(15) . .
O7 C17 C18 F14 -31.3(19) . .
O8 C17 C18 F14 152.2(13) . .
O7 C17 C18 F15 -151.3(13) . .
O8 C17 C18 F15 32.2(19) . .
Ag1 O9 C19 O10 79.3(15) . .
Ag1 O9 C19 C20 -111.1(10) . .
Ag6 O10 C19 O9 -26.3(16) 2 .
Ag7 O10 C19 O9 90.9(14) 2 .
Ag6 O10 C19 C20 163.8(7) 2 .
Ag7 O10 C19 C20 -79.0(12) 2 .
O9 C19 C20 F12' -139(3) . .
O10 C19 C20 F12' 31(3) . .
O9 C19 C20 F10' 99(3) . .
O10 C19 C20 F10' -91(3) . .
O9 C19 C20 F11' -19(3) . .
O10 C19 C20 F11' 151(3) . .
O9 C19 C20 F11 17.0(17) . .
O10 C19 C20 F11 -172.8(12) . .
O9 C19 C20 F12 -101.9(15) . .
O10 C19 C20 F12 68.3(14) . .
O9 C19 C20 F10 138.0(14) . .
O10 C19 C20 F10 -51.8(15) . .
Ag9 O12 C21 O11 3(2) 2_655 .
Ag9 O12 C21 C22 178.0(9) 2_655 .
Ag9 O11 C21 O12 13(2) . .
Ag9 O11 C21 C22 -162.3(9) . .
O12 C21 C22 F20 14.4(17) . .
O11 C21 C22 F20 -170.0(14) . .
O12 C21 C22 F19 137.2(14) . .
O11 C21 C22 F19 -47.2(17) . .
O12 C21 C22 F21 -105.1(14) . .
O11 C21 C22 F21 70.5(16) . .
O12 C21 C22 F21' -172(3) . .
O11 C21 C22 F21' 3(3) . .
O12 C21 C22 F20' -37(3) . .
O11 C21 C22 F20' 139(3) . .
O12 C21 C22 F19' 74(2) . .
O11 C21 C22 F19' -111(2) . .
Ag3 O14 C23 O13 -21.9(17) . .
Ag5 O14 C23 O13 178.2(9) . .
Ag3 O14 C23 C24 159.5(7) . .
Ag5 O14 C23 C24 -0.5(17) . .
Ag2 O13 C23 O14 -13.7(18) . .
Ag9 O13 C23 O14 178.1(9) . .
Ag2 O13 C23 C24 164.9(7) . .
Ag9 O13 C23 C24 -3.3(16) . .
O14 C23 C24 F3' -164.4(18) . .
O13 C23 C24 F3' 17(2) . .
O14 C23 C24 F1' 73.4(19) . .
O13 C23 C24 F1' -105.4(18) . .
O14 C23 C24 F2' -41.2(19) . .
O13 C23 C24 F2' 140.0(17) . .
O14 C23 C24 F2 13.8(15) . .
O13 C23 C24 F2 -165.0(11) . .
O14 C23 C24 F3 -106.9(12) . .
O13 C23 C24 F3 74.3(13) . .
O14 C23 C24 F1 136.4(11) . .
O13 C23 C24 F1 -42.4(14) . .
Ag4 O16 C25 O15 -6.5(16) 2_666 .
Ag4 O16 C25 C26 170.2(7) 2_666 .
Ag3 O15 C25 O16 -41.9(15) . .
Ag5 O15 C25 O16 176.0(8) . .
Ag3 O15 C25 C26 141.5(8) . .
Ag5 O15 C25 C26 -0.6(17) . .
O16 C25 C26 F4' -96.4(19) . .
O15 C25 C26 F4' 81(2) . .
O16 C25 C26 F6 103.8(19) . .
O15 C25 C26 F6 -79(2) . .
O16 C25 C26 F6' 38(2) . .
O15 C25 C26 F6' -145.1(17) . .
O16 C25 C26 F4 -41.0(18) . .
O15 C25 C26 F4 136.1(15) . .
O16 C25 C26 F5 -142.5(16) . .
O15 C25 C26 F5 35(2) . .
O16 C25 C26 F5' 147.8(15) . .
O15 C25 C26 F5' -35.1(19) . .
